data_1551889
loop_
_publ_author_name
'Mattia Silvi'
'Charlie Verrier'
'Yannick P. Rey'
'Luca Buzzetti'
'Paolo Melchiorre'

_publ_section_title
;
 Visible-light excitation of iminium ions enables the enantioselective
 catalytic beta-alkylation of enals
;
_journal_name_full 'Nature Chemistry'
_journal_page_first 868
_journal_page_last 873
_journal_paper_doi 10.1038/nchem.2748
_journal_volume 9
_journal_year 2017
_chemical_absolute_configuration ad
_chemical_formula_sum 'C29 H31 F14 N O Si'
_chemical_formula_weight 703.64
_space_group_IT_number 1
_space_group_name_Hall 'P 1'
_space_group_name_H-M_alt 'P 1'
_symmetry_cell_setting triclinic
_symmetry_space_group_name_H-M 'P 1'
_atom_sites_solution_hydrogens mixed
_cell_angle_alpha 80.469(2)
_cell_angle_beta 83.3140(10)
_cell_angle_gamma 76.243(2)
_cell_formula_units_Z 2
_cell_length_a 8.62410(10)
_cell_length_b 9.7969(2)
_cell_length_c 18.9232(3)
_cell_measurement_reflns_used 43306
_cell_measurement_temperature 100(2)
_cell_measurement_theta_max 59.6800
_cell_measurement_theta_min 2.1310
_cell_volume 1526.55(5)
_computing_cell_refinement 'CrystalClear-SM Expert 2.1 b29 (Rigaku, 2013)'
_computing_data_collection 'CrystalClear-SM Expert 2.1 b29 (Rigaku, 2013)'
_computing_data_reduction 'CrystalClear-SM Expert 2.1 b29 (Rigaku, 2013)'
_computing_molecular_graphics 'SHELXL-2014 (Sheldrick, 2014)'
_computing_publication_material 'SHELXL-2014 (Sheldrick, 2014)'
_computing_structure_refinement 'SHELXL-2014 (Sheldrick, 2014)'
_computing_structure_solution Sir2011
_diffrn_ambient_temperature 100(2)
_diffrn_detector_area_resol_mean 5.8140
_diffrn_detector_type 'PILATUS 200K'
_diffrn_measured_fraction_theta_full 1.000
_diffrn_measured_fraction_theta_max 0.541
_diffrn_measurement_device_type '1/4chi goniometer'
_diffrn_measurement_method
;
 Fullsphere data collection, phi and omega scans
;
_diffrn_measurement_specimen_support 'magnetic support with MicroMount'
_diffrn_radiation_monochromator 'Confocal Max Flux optic'
_diffrn_radiation_type MoK\a
_diffrn_radiation_wavelength 0.7107
_diffrn_reflns_av_R_equivalents 0.0334
_diffrn_reflns_av_unetI/netI 0.0243
_diffrn_reflns_Laue_measured_fraction_full 1.000
_diffrn_reflns_Laue_measured_fraction_max 0.541
_diffrn_reflns_limit_h_max 12
_diffrn_reflns_limit_h_min -17
_diffrn_reflns_limit_k_max 14
_diffrn_reflns_limit_k_min -13
_diffrn_reflns_limit_l_max 26
_diffrn_reflns_limit_l_min -37
_diffrn_reflns_number 64450
_diffrn_reflns_point_group_measured_fraction_full 0.994
_diffrn_reflns_point_group_measured_fraction_max 0.434
_diffrn_reflns_theta_full 25.242
_diffrn_reflns_theta_max 45.294
_diffrn_reflns_theta_min 2.162
_diffrn_source 'Microfocus rotating anode X-ray tube'
_diffrn_source_current 24
_diffrn_source_power 50
_diffrn_source_size '0.2 mm x 0.2 mm fine focus'
_diffrn_source_type 'Rigaku MicroMax-007HF'
_exptl_absorpt_coefficient_mu 0.188
_exptl_absorpt_correction_T_max 0.963
_exptl_absorpt_correction_T_min 0.741
_exptl_absorpt_correction_type multi-scan
_exptl_absorpt_process_details
; 
 CrystalClear-SM Expert 2.1 b29 (Rigaku, 2013)
;
_exptl_crystal_colour Colourless
_exptl_crystal_density_diffrn 1.531
_exptl_crystal_description Block
_exptl_crystal_F_000 720
_exptl_crystal_size_max 0.3
_exptl_crystal_size_mid 0.2
_exptl_crystal_size_min 0.2
_refine_diff_density_max 1.221
_refine_diff_density_min -0.666
_refine_diff_density_rms 0.076
_refine_ls_abs_structure_details
;
 Flack x determined using 7628 quotients [(I+)-(I-)]/[(I+)+(I-)]
 (Parsons, Flack and Wagner, Acta Cryst. B69 (2013) 249-259).
;
_refine_ls_abs_structure_Flack 0.00(3)
_refine_ls_extinction_coef .
_refine_ls_extinction_method none
_refine_ls_goodness_of_fit_ref 1.059
_refine_ls_hydrogen_treatment noref
_refine_ls_matrix_type full
_refine_ls_number_parameters 849
_refine_ls_number_reflns 22188
_refine_ls_number_restraints 3
_refine_ls_restrained_S_all 1.059
_refine_ls_R_factor_all 0.0439
_refine_ls_R_factor_gt 0.0413
_refine_ls_shift/su_max 0.001
_refine_ls_shift/su_mean 0.000
_refine_ls_structure_factor_coef Fsqd
_refine_ls_weighting_details 'w=1/[\s^2^(Fo^2^)+(0.0884P)^2^+0.1363P] where P=(Fo^2^+2Fc^2^)/3'
_refine_ls_weighting_scheme calc
_refine_ls_wR_factor_gt 0.1220
_refine_ls_wR_factor_ref 0.1242
_reflns_Friedel_coverage 0.604
_reflns_Friedel_fraction_full 0.988
_reflns_Friedel_fraction_max 0.326
_reflns_number_gt 20611
_reflns_number_total 22188
_reflns_threshold_expression 'I > 2\s(I)'
_cod_data_source_file nchem.2748-s2.cif
_cod_data_source_block YRP397K
_cod_depositor_comments
;
The following automatic conversions were performed:

data item '_exptl_absorpt_correction_type' value 'Multi-scan' was
changed to 'multi-scan' in accordance with the built-in table derived
from the CIF Core dictionary named 'cif_core.dic' version 2.4.5 last
updated on 2014-11-21.

data item '_symmetry_cell_setting' value 'Triclinic' was changed to
'triclinic' in accordance with the built-in table derived from the
CIF Core dictionary named 'cif_core.dic' version 2.4.5 last updated
on 2014-11-21.

Automatic conversion script
Id: cif_fix_values 6909 2019-04-08 15:41:33Z antanas 
;
_cod_original_sg_symbol_H-M P1
_cod_database_code 1551889
_shelx_space_group_comment
;
The symmetry employed for this shelxl refinement is uniquely defined
by the following loop, which should always be used as a source of
symmetry information in preference to the above space-group names.
They are only intended as comments.
;
_shelx_estimated_absorpt_t_min 0.946
_shelx_estimated_absorpt_t_max 0.963
_shelxl_version_number 2014-3

loop_
_space_group_symop_operation_xyz
'x, y, z'

loop_
_atom_site_label
_atom_site_type_symbol
_atom_site_fract_x
_atom_site_fract_y
_atom_site_fract_z
_atom_site_U_iso_or_equiv
_atom_site_adp_type
_atom_site_occupancy
_atom_site_site_symmetry_order
_atom_site_calc_flag
_atom_site_refinement_flags_posn
_atom_site_refinement_flags_adp
_atom_site_refinement_flags_occupancy
_atom_site_disorder_assembly
_atom_site_disorder_group
C1A C 0.18096(17) 0.16529(19) 0.20840(8) 0.0111(3) Uani 1 1 d . . . . .
C2A C 0.29782(17) 0.02231(19) 0.22543(8) 0.0116(3) Uani 1 1 d . . . . .
C3A C 0.34425(18) -0.02477(19) 0.29501(8) 0.0121(3) Uani 1 1 d . . . . .
H3A H 0.3038 0.0324 0.3319 0.014 Uiso 1 1 calc R U . . .
C4A C 0.45015(18) -0.15586(19) 0.31070(8) 0.0127(3) Uani 1 1 d . . . . .
C5A C 0.51344(19) -0.23991(19) 0.25737(9) 0.0134(3) Uani 1 1 d . . . . .
H5A H 0.5861 -0.3287 0.2681 0.016 Uiso 1 1 calc R U . . .
C6A C 0.46807(18) -0.19119(19) 0.18789(8) 0.0128(3) Uani 1 1 d . . . . .
C7A C 0.35999(18) -0.06254(19) 0.17168(8) 0.0124(3) Uani 1 1 d . . . . .
H7A H 0.3284 -0.0323 0.1241 0.015 Uiso 1 1 calc R U . . .
C8A C 0.4944(2) -0.2051(2) 0.38672(9) 0.0155(3) Uani 1 1 d . . . . .
C9A C 0.5444(2) -0.2735(2) 0.12806(9) 0.0160(3) Uani 1 1 d . . . . .
C10A C 0.23956(17) 0.24544(18) 0.13746(8) 0.0110(3) Uani 1 1 d . . . . .
C11A C 0.40192(18) 0.2488(2) 0.12592(9) 0.0137(3) Uani 1 1 d . . . . .
H11A H 0.4736 0.1982 0.1607 0.016 Uiso 1 1 calc R U . . .
C12A C 0.45891(18) 0.3252(2) 0.06424(9) 0.0160(3) Uani 1 1 d . . . . .
C13A C 0.3569(2) 0.3995(2) 0.01157(9) 0.0159(3) Uani 1 1 d . . . . .
H13A H 0.3964 0.4517 -0.0308 0.019 Uiso 1 1 calc R U . . .
C14A C 0.19694(18) 0.39485(19) 0.02300(8) 0.0131(3) Uani 1 1 d . . . . .
C15A C 0.13730(17) 0.31900(19) 0.08527(8) 0.0127(3) Uani 1 1 d . . . . .
H15A H 0.0267 0.3177 0.0920 0.015 Uiso 1 1 calc R U . . .
C16A C 0.6345(2) 0.3230(3) 0.05224(11) 0.0246(4) Uani 1 1 d . . . . .
C17A C 0.0809(2) 0.4701(2) -0.03170(9) 0.0169(3) Uani 1 1 d . . . . .
C18A C 0.2400(3) 0.5281(2) 0.21207(11) 0.0231(4) Uani 1 1 d . . . . .
H18A H 0.3543 0.4832 0.2125 0.035 Uiso 1 1 calc R U . . .
H18B H 0.2206 0.6219 0.2274 0.035 Uiso 1 1 calc R U . . .
H18C H 0.2067 0.5386 0.1633 0.035 Uiso 1 1 calc R U . . .
C19A C -0.0911(2) 0.4891(3) 0.25534(14) 0.0271(5) Uani 1 1 d . . . . .
H19A H -0.1007 0.4957 0.2037 0.041 Uiso 1 1 calc R U . . .
H19B H -0.1269 0.5838 0.2699 0.041 Uiso 1 1 calc R U . . .
H19C H -0.1578 0.4265 0.2822 0.041 Uiso 1 1 calc R U . . .
C20A C 0.1462(2) 0.4166(2) 0.37308(10) 0.0179(3) Uani 1 1 d . . . . .
C21A C 0.0066(3) 0.3602(3) 0.41694(12) 0.0283(5) Uani 1 1 d . . . . .
H21A H 0.0128 0.3618 0.4682 0.042 Uiso 1 1 calc R U . . .
H21B H 0.0137 0.2626 0.4088 0.042 Uiso 1 1 calc R U . . .
H21C H -0.0954 0.4204 0.4017 0.042 Uiso 1 1 calc R U . . .
C22A C 0.1262(3) 0.5728(3) 0.38380(13) 0.0297(5) Uani 1 1 d . . . . .
H22D H 0.0300 0.6307 0.3619 0.044 Uiso 1 1 calc R U . . .
H22E H 0.2203 0.6075 0.3610 0.044 Uiso 1 1 calc R U . . .
H22F H 0.1156 0.5794 0.4353 0.044 Uiso 1 1 calc R U . . .
C23A C 0.3065(3) 0.3222(3) 0.39966(11) 0.0230(4) Uani 1 1 d . . . . .
H23A H 0.2976 0.2213 0.4033 0.028 Uiso 1 1 calc R U . . .
C24A C 0.4558(3) 0.3375(3) 0.34902(14) 0.0331(5) Uani 1 1 d . . . . .
H24A H 0.4625 0.4374 0.3395 0.050 Uiso 1 1 calc R U . . .
H24B H 0.4487 0.3042 0.3037 0.050 Uiso 1 1 calc R U . . .
H24C H 0.5517 0.2805 0.3715 0.050 Uiso 1 1 calc R U . . .
C25A C 0.3363(4) 0.3442(3) 0.47493(13) 0.0355(6) Uani 1 1 d . . . . .
H25D H 0.4244 0.2682 0.4935 0.053 Uiso 1 1 calc R U . . .
H25E H 0.2391 0.3422 0.5072 0.053 Uiso 1 1 calc R U . . .
H25F H 0.3646 0.4362 0.4722 0.053 Uiso 1 1 calc R U . . .
C26A C 0.00942(18) 0.1433(2) 0.20630(8) 0.0133(3) Uani 1 1 d . . . . .
H26A H -0.0633 0.2380 0.1929 0.016 Uiso 1 1 calc R U . . .
C27A C -0.0576(2) 0.0731(2) 0.27848(9) 0.0176(3) Uani 1 1 d . . . . .
H27A H 0.0297 0.0156 0.3076 0.021 Uiso 1 1 calc R U . . .
H27B H -0.1266 0.1448 0.3065 0.021 Uiso 1 1 calc R U . . .
C28A C -0.15326(19) -0.0193(2) 0.25507(10) 0.0179(3) Uani 1 1 d . . . . .
C29A C -0.0612(3) -0.0688(2) 0.18751(12) 0.0244(4) Uani 1 1 d . . . . .
H29C H 0.0253 -0.1536 0.1994 0.029 Uiso 1 1 calc R U . . .
H29D H -0.1331 -0.0923 0.1565 0.029 Uiso 1 1 calc R U . . .
C1B C 1.00698(17) 0.18716(19) 0.74289(8) 0.0107(3) Uani 1 1 d . . . . .
C2B C 0.88576(16) 0.32779(18) 0.72708(8) 0.0105(3) Uani 1 1 d . . . . .
C3B C 0.84002(18) 0.37701(19) 0.65740(8) 0.0127(3) Uani 1 1 d . . . . .
H3B H 0.8818 0.3217 0.6199 0.015 Uiso 1 1 calc R U . . .
C4B C 0.73280(18) 0.5075(2) 0.64297(8) 0.0132(3) Uani 1 1 d . . . . .
C5B C 0.67146(17) 0.59146(19) 0.69653(8) 0.0128(3) Uani 1 1 d . . . . .
H5B H 0.5997 0.6809 0.6861 0.015 Uiso 1 1 calc R U . . .
C6B C 0.71729(17) 0.54180(19) 0.76575(8) 0.0112(3) Uani 1 1 d . . . . .
C7B C 0.82277(17) 0.41096(18) 0.78138(8) 0.0111(3) Uani 1 1 d . . . . .
H7B H 0.8520 0.3782 0.8292 0.013 Uiso 1 1 calc R U . . .
C8B C 0.6856(2) 0.5573(2) 0.56733(9) 0.0174(3) Uani 1 1 d . . . . .
C9B C 0.6462(2) 0.6258(2) 0.82588(9) 0.0149(3) Uani 1 1 d . . . . .
C10B C 0.95863(17) 0.10607(18) 0.81497(8) 0.0107(3) Uani 1 1 d . . . . .
C11B C 0.79822(17) 0.09438(19) 0.82860(9) 0.0124(3) Uani 1 1 d . . . . .
H11B H 0.7227 0.1424 0.7950 0.015 Uiso 1 1 calc R U . . .
C12B C 0.74930(18) 0.01363(19) 0.89049(9) 0.0127(3) Uani 1 1 d . . . . .
C13B C 0.85789(19) -0.0586(2) 0.94076(9) 0.0141(3) Uani 1 1 d . . . . .
H13B H 0.8243 -0.1150 0.9829 0.017 Uiso 1 1 calc R U . . .
C14B C 1.01557(18) -0.04616(19) 0.92773(8) 0.0126(3) Uani 1 1 d . . . . .
C15B C 1.06670(17) 0.03542(19) 0.86542(8) 0.0122(3) Uani 1 1 d . . . . .
H15B H 1.1755 0.0426 0.8575 0.015 Uiso 1 1 calc R U . . .
C16B C 0.57583(19) 0.0074(2) 0.90599(10) 0.0164(3) Uani 1 1 d . . . . .
C17B C 1.13847(19) -0.1208(2) 0.97969(9) 0.0160(3) Uani 1 1 d . . . . .
C18B C 1.2892(2) -0.1228(2) 0.69169(14) 0.0252(4) Uani 1 1 d . . . . .
H18D H 1.3453 -0.0519 0.6649 0.038 Uiso 1 1 calc R U . . .
H18E H 1.3329 -0.2145 0.6745 0.038 Uiso 1 1 calc R U . . .
H18F H 1.3037 -0.1324 0.7430 0.038 Uiso 1 1 calc R U . . .
C19B C 0.9719(3) -0.1883(2) 0.74312(11) 0.0217(4) Uani 1 1 d . . . . .
H19D H 1.0088 -0.1948 0.7909 0.033 Uiso 1 1 calc R U . . .
H19E H 0.9992 -0.2826 0.7280 0.033 Uiso 1 1 calc R U . . .
H19F H 0.8556 -0.1522 0.7450 0.033 Uiso 1 1 calc R U . . .
C20B C 1.0387(2) -0.0691(2) 0.58035(10) 0.0192(3) Uani 1 1 d . . . . .
C21B C 1.1694(3) -0.0044(3) 0.53346(13) 0.0319(5) Uani 1 1 d . . . . .
H21D H 1.1610 -0.0091 0.4828 0.048 Uiso 1 1 calc R U . . .
H21E H 1.2752 -0.0579 0.5475 0.048 Uiso 1 1 calc R U . . .
H21F H 1.1551 0.0950 0.5404 0.048 Uiso 1 1 calc R U . . .
C22B C 1.0657(3) -0.2257(3) 0.56997(14) 0.0284(5) Uani 1 1 d . . . . .
H22A H 0.9768 -0.2652 0.5952 0.043 Uiso 1 1 calc R U . . .
H22B H 1.1664 -0.2793 0.5895 0.043 Uiso 1 1 calc R U . . .
H22C H 1.0711 -0.2323 0.5186 0.043 Uiso 1 1 calc R U . . .
C23B C 0.8725(3) 0.0193(3) 0.55737(11) 0.0254(4) Uani 1 1 d . . . . .
H23B H 0.8738 0.1216 0.5556 0.030 Uiso 1 1 calc R U . . .
C24B C 0.8397(4) -0.0002(4) 0.48165(13) 0.0394(6) Uani 1 1 d . . . . .
H24D H 0.9324 0.0113 0.4479 0.059 Uiso 1 1 calc R U . . .
H24E H 0.7449 0.0711 0.4659 0.059 Uiso 1 1 calc R U . . .
H24F H 0.8208 -0.0954 0.4830 0.059 Uiso 1 1 calc R U . . .
C25B C 0.7309(3) -0.0092(3) 0.60936(14) 0.0334(5) Uani 1 1 d . . . . .
H25A H 0.7368 -0.1116 0.6193 0.050 Uiso 1 1 calc R U . . .
H25B H 0.6307 0.0389 0.5878 0.050 Uiso 1 1 calc R U . . .
H25C H 0.7343 0.0269 0.6543 0.050 Uiso 1 1 calc R U . . .
C26B C 1.17809(17) 0.21311(19) 0.73759(8) 0.0120(3) Uani 1 1 d . . . . .
H26B H 1.2555 0.1199 0.7482 0.014 Uiso 1 1 calc R U . . .
C27B C 1.20908(19) 0.3174(2) 0.78340(9) 0.0159(3) Uani 1 1 d . . . . .
H27C H 1.1125 0.3938 0.7900 0.019 Uiso 1 1 calc R U . . .
H27D H 1.2419 0.2681 0.8312 0.019 Uiso 1 1 calc R U . . .
C28B C 1.34437(18) 0.37676(19) 0.73990(10) 0.0169(3) Uani 1 1 d . . . . .
C29B C 1.3701(2) 0.3197(3) 0.66845(11) 0.0242(4) Uani 1 1 d . . . . .
H29A H 1.3889 0.3936 0.6280 0.029 Uiso 1 1 calc R U . . .
H29B H 1.4616 0.2366 0.6682 0.029 Uiso 1 1 calc R U . . .
F1A F 0.52963(17) -0.10226(15) 0.41596(7) 0.0251(3) Uani 1 1 d . . . . .
F2A F 0.37293(16) -0.24609(16) 0.42906(6) 0.0257(3) Uani 1 1 d . . . . .
F3A F 0.62016(16) -0.31503(15) 0.39167(7) 0.0284(3) Uani 1 1 d . . . . .
F4A F 0.66702(18) -0.22101(18) 0.09230(8) 0.0299(3) Uani 1 1 d . . . . .
F5A F 0.44331(16) -0.27187(15) 0.07961(7) 0.0233(3) Uani 1 1 d . . . . .
F6A F 0.60618(16) -0.41038(14) 0.15201(7) 0.0240(3) Uani 1 1 d . . . . .
F7A F 0.70102(14) 0.31916(16) 0.11373(8) 0.0274(3) Uani 1 1 d . . . . .
F8A F 0.66320(19) 0.4431(2) 0.01236(11) 0.0545(6) Uani 1 1 d . . . . .
F9A F 0.71798(18) 0.2091(3) 0.02564(15) 0.0694(8) Uani 1 1 d . . . . .
F10A F 0.00887(15) 0.37896(15) -0.05400(7) 0.0228(2) Uani 1 1 d . . . . .
F11A F -0.03661(16) 0.56883(15) -0.00465(8) 0.0293(3) Uani 1 1 d . . . . .
F12A F 0.15040(17) 0.53350(17) -0.09064(7) 0.0294(3) Uani 1 1 d . . . . .
F13A F -0.17799(17) -0.12891(15) 0.30668(8) 0.0298(3) Uani 1 1 d . . . . .
F14A F -0.30349(13) 0.05900(15) 0.24003(7) 0.0273(3) Uani 1 1 d . . . . .
F1B F 0.7997(2) 0.60739(19) 0.52476(7) 0.0359(4) Uani 1 1 d . . . . .
F2B F 0.6586(2) 0.45245(17) 0.53665(7) 0.0306(3) Uani 1 1 d . . . . .
F3B F 0.5526(2) 0.6596(2) 0.56443(8) 0.0536(6) Uani 1 1 d . . . . .
F4B F 0.52409(18) 0.57745(17) 0.86340(8) 0.0307(3) Uani 1 1 d . . . . .
F5B F 0.58855(16) 0.76278(14) 0.80183(7) 0.0231(3) Uani 1 1 d . . . . .
F6B F 0.75299(16) 0.62086(15) 0.87254(7) 0.0251(3) Uani 1 1 d . . . . .
F7B F 0.49856(13) 0.03212(14) 0.84611(7) 0.0221(2) Uani 1 1 d . . . . .
F8B F 0.49694(16) 0.10691(19) 0.94642(10) 0.0367(4) Uani 1 1 d . . . . .
F9B F 0.55783(15) -0.11769(15) 0.94061(7) 0.0241(3) Uani 1 1 d . . . . .
F11B F 1.07472(16) -0.18576(16) 1.03992(7) 0.0276(3) Uani 1 1 d . . . . .
F12B F 1.25220(15) -0.21857(15) 0.95069(7) 0.0265(3) Uani 1 1 d . . . . .
F13B F 1.21355(15) -0.02902(14) 0.99903(7) 0.0216(2) Uani 1 1 d . . . . .
F14B F 1.48237(13) 0.33723(15) 0.77472(7) 0.0260(3) Uani 1 1 d . . . . .
F15B F 1.30995(17) 0.52125(14) 0.73111(9) 0.0315(3) Uani 1 1 d . . . . .
H1NA H -0.058(4) 0.100(3) 0.1172(17) 0.027(7) Uiso 1 1 d . . . . .
H1NB H 1.229(4) 0.222(3) 0.6355(17) 0.020(7) Uiso 1 1 d . . . . .
N1A N 0.00456(17) 0.05058(18) 0.15225(8) 0.0150(3) Uani 1 1 d . . . . .
N1B N 1.21883(17) 0.27943(19) 0.66464(8) 0.0162(3) Uani 1 1 d . . . . .
O1A O 0.17861(14) 0.24398(14) 0.26562(6) 0.0125(2) Uani 1 1 d . . . . .
O1B O 1.00133(14) 0.10535(14) 0.68735(6) 0.0121(2) Uani 1 1 d . . . . .
Si1B Si 1.07115(5) -0.06498(5) 0.67761(3) 0.01314(9) Uani 1 1 d . . . . .
Si1A Si 0.12229(5) 0.41514(5) 0.27488(3) 0.01361(9) Uani 1 1 d . . . . .

loop_
_atom_site_aniso_label
_atom_site_aniso_U_11
_atom_site_aniso_U_22
_atom_site_aniso_U_33
_atom_site_aniso_U_23
_atom_site_aniso_U_13
_atom_site_aniso_U_12
C1A 0.0100(5) 0.0132(7) 0.0099(5) -0.0018(5) -0.0019(4) -0.0016(5)
C2A 0.0098(5) 0.0143(8) 0.0100(5) -0.0004(5) -0.0019(4) -0.0019(5)
C3A 0.0116(5) 0.0136(8) 0.0106(5) -0.0007(5) -0.0021(4) -0.0022(5)
C4A 0.0116(5) 0.0150(8) 0.0105(5) 0.0013(5) -0.0026(4) -0.0023(5)
C5A 0.0138(5) 0.0125(8) 0.0126(5) -0.0001(5) -0.0021(5) -0.0014(5)
C6A 0.0120(5) 0.0139(8) 0.0115(5) -0.0010(5) -0.0013(5) -0.0013(5)
C7A 0.0119(5) 0.0133(8) 0.0114(5) -0.0007(5) -0.0023(4) -0.0017(5)
C8A 0.0148(6) 0.0188(8) 0.0111(5) 0.0012(5) -0.0023(5) -0.0016(5)
C9A 0.0157(6) 0.0169(9) 0.0138(6) -0.0012(6) -0.0010(5) -0.0013(6)
C10A 0.0094(5) 0.0126(7) 0.0103(5) -0.0005(5) -0.0014(4) -0.0014(5)
C11A 0.0099(5) 0.0163(8) 0.0136(5) -0.0001(5) -0.0016(5) -0.0017(5)
C12A 0.0099(5) 0.0195(9) 0.0165(6) 0.0012(6) -0.0008(5) -0.0018(5)
C13A 0.0131(5) 0.0190(8) 0.0142(6) 0.0017(6) -0.0006(5) -0.0041(5)
C14A 0.0130(5) 0.0145(8) 0.0113(5) 0.0004(5) -0.0031(4) -0.0024(5)
C15A 0.0103(5) 0.0148(8) 0.0125(5) -0.0002(5) -0.0028(4) -0.0018(5)
C16A 0.0112(6) 0.0364(12) 0.0235(8) 0.0034(8) 0.0000(6) -0.0059(6)
C17A 0.0174(6) 0.0190(8) 0.0139(5) 0.0010(6) -0.0055(5) -0.0036(6)
C18A 0.0325(9) 0.0181(9) 0.0194(7) -0.0029(7) -0.0002(7) -0.0074(7)
C19A 0.0167(6) 0.0251(11) 0.0381(11) -0.0091(9) -0.0100(7) 0.0048(7)
C20A 0.0200(7) 0.0180(9) 0.0161(6) -0.0061(6) -0.0005(6) -0.0030(6)
C21A 0.0282(9) 0.0363(13) 0.0216(8) -0.0088(8) 0.0095(8) -0.0119(9)
C22A 0.0425(12) 0.0214(11) 0.0265(10) -0.0095(8) -0.0050(9) -0.0047(9)
C23A 0.0259(8) 0.0259(10) 0.0183(7) -0.0037(7) -0.0083(6) -0.0044(7)
C24A 0.0186(7) 0.0513(15) 0.0291(10) -0.0066(10) -0.0058(7) -0.0047(9)
C25A 0.0477(14) 0.0412(14) 0.0221(9) -0.0039(9) -0.0150(9) -0.0134(11)
C26A 0.0099(5) 0.0179(8) 0.0119(5) 0.0000(5) -0.0018(4) -0.0037(5)
C27A 0.0141(6) 0.0270(9) 0.0125(5) 0.0003(6) -0.0012(5) -0.0087(6)
C28A 0.0128(5) 0.0181(8) 0.0214(7) 0.0030(6) -0.0005(5) -0.0054(5)
C29A 0.0277(8) 0.0204(9) 0.0270(8) -0.0044(7) 0.0036(7) -0.0108(7)
C1B 0.0085(4) 0.0132(7) 0.0098(5) -0.0015(5) -0.0016(4) -0.0011(5)
C2B 0.0086(4) 0.0115(7) 0.0109(5) -0.0007(5) -0.0016(4) -0.0014(5)
C3B 0.0114(5) 0.0153(8) 0.0101(5) -0.0008(5) -0.0018(4) -0.0005(5)
C4B 0.0117(5) 0.0158(8) 0.0105(5) 0.0004(5) -0.0024(4) -0.0008(5)
C5B 0.0103(5) 0.0141(8) 0.0121(5) 0.0005(5) -0.0017(5) -0.0004(5)
C6B 0.0097(5) 0.0129(7) 0.0105(5) -0.0019(5) -0.0003(4) -0.0015(5)
C7B 0.0094(5) 0.0132(7) 0.0102(5) -0.0011(5) -0.0017(4) -0.0016(5)
C8B 0.0181(6) 0.0195(9) 0.0118(5) -0.0012(6) -0.0046(5) 0.0022(6)
C9B 0.0143(6) 0.0160(8) 0.0133(6) -0.0046(6) -0.0004(5) 0.0000(5)
C10B 0.0084(4) 0.0121(7) 0.0112(5) -0.0021(5) -0.0013(4) -0.0013(5)
C11B 0.0087(4) 0.0138(7) 0.0140(5) -0.0019(5) -0.0015(4) -0.0007(5)
C12B 0.0096(5) 0.0146(8) 0.0140(5) -0.0034(5) 0.0004(5) -0.0024(5)
C13B 0.0131(5) 0.0159(8) 0.0126(5) -0.0008(5) -0.0005(5) -0.0030(5)
C14B 0.0108(5) 0.0154(8) 0.0111(5) -0.0008(5) -0.0017(4) -0.0021(5)
C15B 0.0094(5) 0.0154(8) 0.0111(5) 0.0000(5) -0.0018(4) -0.0024(5)
C16B 0.0111(5) 0.0190(8) 0.0192(6) -0.0061(6) 0.0018(5) -0.0030(5)
C17B 0.0140(5) 0.0195(8) 0.0131(5) 0.0032(5) -0.0035(5) -0.0037(5)
C18B 0.0136(6) 0.0185(9) 0.0438(12) -0.0109(8) -0.0074(7) 0.0025(6)
C19B 0.0279(8) 0.0175(9) 0.0203(7) 0.0008(6) -0.0008(7) -0.0089(7)
C20B 0.0219(7) 0.0220(10) 0.0157(6) -0.0054(6) 0.0023(6) -0.0087(7)
C21B 0.0388(12) 0.0394(14) 0.0224(9) -0.0098(9) 0.0098(9) -0.0205(11)
C22B 0.0340(11) 0.0256(12) 0.0285(10) -0.0133(9) -0.0001(9) -0.0070(9)
C23B 0.0301(9) 0.0282(11) 0.0193(7) -0.0027(7) -0.0086(7) -0.0066(8)
C24B 0.0532(16) 0.0486(16) 0.0221(9) -0.0035(10) -0.0172(10) -0.0171(13)
C25B 0.0211(8) 0.0461(15) 0.0327(11) -0.0062(10) -0.0086(8) -0.0035(9)
C26B 0.0092(5) 0.0147(7) 0.0119(5) -0.0017(5) -0.0008(4) -0.0022(5)
C27B 0.0115(5) 0.0215(8) 0.0156(6) -0.0043(6) -0.0017(5) -0.0044(5)
C28B 0.0111(5) 0.0154(7) 0.0243(7) -0.0001(6) -0.0037(5) -0.0044(5)
C29B 0.0161(6) 0.0354(11) 0.0230(7) -0.0041(7) 0.0032(6) -0.0119(7)
F1A 0.0336(6) 0.0275(7) 0.0176(5) -0.0025(5) -0.0122(5) -0.0090(5)
F2A 0.0244(5) 0.0401(8) 0.0125(4) 0.0038(5) -0.0003(4) -0.0130(5)
F3A 0.0293(6) 0.0298(7) 0.0162(5) 0.0016(4) -0.0074(4) 0.0124(5)
F4A 0.0281(6) 0.0381(8) 0.0255(6) -0.0128(6) 0.0141(5) -0.0134(6)
F5A 0.0263(5) 0.0267(7) 0.0164(4) -0.0092(5) -0.0086(4) 0.0027(5)
F6A 0.0285(6) 0.0173(6) 0.0213(5) -0.0055(5) -0.0057(5) 0.0080(5)
F7A 0.0146(4) 0.0340(7) 0.0353(7) -0.0063(6) -0.0074(5) -0.0054(5)
F8A 0.0254(7) 0.0799(14) 0.0513(10) 0.0380(10) -0.0115(7) -0.0269(8)
F9A 0.0141(5) 0.1123(19) 0.0993(17) -0.0873(17) 0.0033(8) -0.0022(8)
F10A 0.0233(5) 0.0285(6) 0.0190(5) 0.0007(4) -0.0100(4) -0.0093(5)
F11A 0.0279(6) 0.0271(7) 0.0278(6) -0.0050(5) -0.0137(5) 0.0100(5)
F12A 0.0303(6) 0.0399(8) 0.0185(5) 0.0138(5) -0.0099(4) -0.0174(6)
F13A 0.0282(6) 0.0270(6) 0.0310(6) 0.0102(5) 0.0020(5) -0.0121(5)
F14A 0.0109(4) 0.0376(7) 0.0312(6) 0.0048(5) -0.0054(4) -0.0060(4)
F1B 0.0470(9) 0.0515(10) 0.0151(5) 0.0091(6) -0.0074(5) -0.0299(8)
F2B 0.0450(8) 0.0350(8) 0.0182(5) 0.0008(5) -0.0154(5) -0.0181(6)
F3B 0.0505(9) 0.0669(12) 0.0191(6) -0.0090(7) -0.0148(6) 0.0424(9)
F4B 0.0296(7) 0.0364(8) 0.0281(6) -0.0130(6) 0.0153(6) -0.0140(6)
F5B 0.0281(6) 0.0166(6) 0.0204(5) -0.0052(4) -0.0050(4) 0.0068(5)
F6B 0.0250(5) 0.0293(7) 0.0198(5) -0.0112(5) -0.0106(4) 0.0057(5)
F7B 0.0126(4) 0.0244(6) 0.0290(6) 0.0014(5) -0.0061(4) -0.0053(4)
F8B 0.0159(5) 0.0487(9) 0.0534(9) -0.0370(8) 0.0145(6) -0.0107(6)
F9B 0.0184(5) 0.0312(7) 0.0230(5) 0.0056(5) -0.0012(4) -0.0128(5)
F11B 0.0263(5) 0.0373(7) 0.0175(5) 0.0129(5) -0.0068(4) -0.0129(5)
F12B 0.0216(5) 0.0268(7) 0.0267(6) -0.0042(5) -0.0100(4) 0.0071(4)
F13B 0.0224(5) 0.0255(6) 0.0191(4) -0.0005(4) -0.0096(4) -0.0081(4)
F14B 0.0123(4) 0.0313(6) 0.0344(6) 0.0017(5) -0.0081(4) -0.0064(4)
F15B 0.0280(6) 0.0160(6) 0.0471(8) 0.0025(5) -0.0015(6) -0.0040(5)
N1A 0.0143(5) 0.0190(7) 0.0134(5) -0.0033(5) -0.0023(4) -0.0060(5)
N1B 0.0126(5) 0.0228(7) 0.0134(5) -0.0002(5) 0.0006(4) -0.0071(5)
O1A 0.0125(4) 0.0130(6) 0.0119(4) -0.0027(4) -0.0025(4) -0.0012(4)
O1B 0.0119(4) 0.0129(6) 0.0115(4) -0.0038(4) -0.0022(4) -0.0006(4)
Si1B 0.01076(16) 0.0130(2) 0.01519(18) -0.00288(16) -0.00138(14) -0.00102(15)
Si1A 0.01221(16) 0.0132(2) 0.01506(18) -0.00303(16) -0.00272(15) -0.00058(15)

loop_
_atom_type_symbol
_atom_type_description
_atom_type_scat_dispersion_real
_atom_type_scat_dispersion_imag
_atom_type_scat_source
C C 0.0033 0.0016 'International Tables Vol C Tables 4.2.6.8 and 6.1.1.4'
H H 0.0000 0.0000 'International Tables Vol C Tables 4.2.6.8 and 6.1.1.4'
N N 0.0061 0.0033 'International Tables Vol C Tables 4.2.6.8 and 6.1.1.4'
O O 0.0106 0.0060 'International Tables Vol C Tables 4.2.6.8 and 6.1.1.4'
F F 0.0171 0.0103 'International Tables Vol C Tables 4.2.6.8 and 6.1.1.4'
Si Si 0.0817 0.0704 'International Tables Vol C Tables 4.2.6.8 and 6.1.1.4'

loop_
_geom_angle_atom_site_label_1
_geom_angle_atom_site_label_2
_geom_angle_atom_site_label_3
_geom_angle
_geom_angle_site_symmetry_1
_geom_angle_site_symmetry_3
O1A C1A C2A 107.18(11) . .
O1A C1A C10A 109.58(14) . .
C2A C1A C10A 109.65(13) . .
O1A C1A C26A 107.89(13) . .
C2A C1A C26A 110.34(14) . .
C10A C1A C26A 112.06(11) . .
C3A C2A C7A 119.13(14) . .
C3A C2A C1A 120.16(15) . .
C7A C2A C1A 120.71(12) . .
C2A C3A C4A 120.17(16) . .
C2A C3A H3A 119.9 . .
C4A C3A H3A 119.9 . .
C5A C4A C3A 120.93(13) . .
C5A C4A C8A 120.29(14) . .
C3A C4A C8A 118.78(16) . .
C4A C5A C6A 118.49(15) . .
C4A C5A H5A 120.8 . .
C6A C5A H5A 120.8 . .
C7A C6A C5A 121.33(16) . .
C7A C6A C9A 118.80(14) . .
C5A C6A C9A 119.75(14) . .
C6A C7A C2A 119.93(13) . .
C6A C7A H7A 120.0 . .
C2A C7A H7A 120.0 . .
F3A C8A F1A 107.38(15) . .
F3A C8A F2A 107.01(16) . .
F1A C8A F2A 106.27(16) . .
F3A C8A C4A 112.52(15) . .
F1A C8A C4A 112.06(15) . .
F2A C8A C4A 111.24(14) . .
F5A C9A F6A 106.91(17) . .
F5A C9A F4A 106.82(15) . .
F6A C9A F4A 106.10(15) . .
F5A C9A C6A 113.18(14) . .
F6A C9A C6A 112.28(14) . .
F4A C9A C6A 111.12(17) . .
C15A C10A C11A 118.61(14) . .
C15A C10A C1A 122.85(13) . .
C11A C10A C1A 118.50(12) . .
C12A C11A C10A 120.56(13) . .
C12A C11A H11A 119.7 . .
C10A C11A H11A 119.7 . .
C11A C12A C13A 121.20(15) . .
C11A C12A C16A 119.33(14) . .
C13A C12A C16A 119.42(16) . .
C14A C13A C12A 117.97(15) . .
C14A C13A H13A 121.0 . .
C12A C13A H13A 121.0 . .
C13A C14A C15A 121.52(13) . .
C13A C14A C17A 120.96(15) . .
C15A C14A C17A 117.52(14) . .
C10A C15A C14A 120.15(14) . .
C10A C15A H15A 119.9 . .
C14A C15A H15A 119.9 . .
F9A C16A F7A 104.27(18) . .
F9A C16A F8A 111.7(2) . .
F7A C16A F8A 103.0(2) . .
F9A C16A C12A 112.5(2) . .
F7A C16A C12A 112.57(17) . .
F8A C16A C12A 112.13(16) . .
F12A C17A F11A 107.81(16) . .
F12A C17A F10A 106.26(15) . .
F11A C17A F10A 106.36(15) . .
F12A C17A C14A 113.05(15) . .
F11A C17A C14A 111.80(15) . .
F10A C17A C14A 111.17(15) . .
Si1A C18A H18A 109.5 . .
Si1A C18A H18B 109.5 . .
H18A C18A H18B 109.5 . .
Si1A C18A H18C 109.5 . .
H18A C18A H18C 109.5 . .
H18B C18A H18C 109.5 . .
Si1A C19A H19A 109.5 . .
Si1A C19A H19B 109.5 . .
H19A C19A H19B 109.5 . .
Si1A C19A H19C 109.5 . .
H19A C19A H19C 109.5 . .
H19B C19A H19C 109.5 . .
C21A C20A C22A 108.08(19) . .
C21A C20A C23A 108.57(18) . .
C22A C20A C23A 111.77(18) . .
C21A C20A Si1A 106.87(15) . .
C22A C20A Si1A 107.43(14) . .
C23A C20A Si1A 113.88(14) . .
C20A C21A H21A 109.5 . .
C20A C21A H21B 109.5 . .
H21A C21A H21B 109.5 . .
C20A C21A H21C 109.5 . .
H21A C21A H21C 109.5 . .
H21B C21A H21C 109.5 . .
C20A C22A H22D 109.5 . .
C20A C22A H22E 109.5 . .
H22D C22A H22E 109.5 . .
C20A C22A H22F 109.5 . .
H22D C22A H22F 109.5 . .
H22E C22A H22F 109.5 . .
C25A C23A C24A 108.3(2) . .
C25A C23A C20A 113.0(2) . .
C24A C23A C20A 114.94(17) . .
C25A C23A H23A 106.7 . .
C24A C23A H23A 106.7 . .
C20A C23A H23A 106.7 . .
C23A C24A H24A 109.5 . .
C23A C24A H24B 109.5 . .
H24A C24A H24B 109.5 . .
C23A C24A H24C 109.5 . .
H24A C24A H24C 109.5 . .
H24B C24A H24C 109.5 . .
C23A C25A H25D 109.5 . .
C23A C25A H25E 109.5 . .
H25D C25A H25E 109.5 . .
C23A C25A H25F 109.5 . .
H25D C25A H25F 109.5 . .
H25E C25A H25F 109.5 . .
N1A C26A C27A 106.29(15) . .
N1A C26A C1A 111.34(13) . .
C27A C26A C1A 113.31(12) . .
N1A C26A H26A 108.6 . .
C27A C26A H26A 108.6 . .
C1A C26A H26A 108.6 . .
C28A C27A C26A 102.43(14) . .
C28A C27A H27A 111.3 . .
C26A C27A H27A 111.3 . .
C28A C27A H27B 111.3 . .
C26A C27A H27B 111.3 . .
H27A C27A H27B 109.2 . .
F13A C28A F14A 105.42(14) . .
F13A C28A C27A 113.53(15) . .
F14A C28A C27A 110.05(16) . .
F13A C28A C29A 112.93(17) . .
F14A C28A C29A 110.14(16) . .
C27A C28A C29A 104.84(15) . .
N1A C29A C28A 104.57(16) . .
N1A C29A H29C 110.8 . .
C28A C29A H29C 110.8 . .
N1A C29A H29D 110.8 . .
C28A C29A H29D 110.8 . .
H29C C29A H29D 108.9 . .
O1B C1B C2B 106.61(11) . .
O1B C1B C10B 108.28(14) . .
C2B C1B C10B 110.24(12) . .
O1B C1B C26B 107.46(13) . .
C2B C1B C26B 110.25(14) . .
C10B C1B C26B 113.69(11) . .
C3B C2B C7B 119.04(14) . .
C3B C2B C1B 120.19(15) . .
C7B C2B C1B 120.74(12) . .
C4B C3B C2B 119.86(16) . .
C4B C3B H3B 120.1 . .
C2B C3B H3B 120.1 . .
C5B C4B C3B 121.33(13) . .
C5B C4B C8B 120.14(14) . .
C3B C4B C8B 118.52(16) . .
C6B C5B C4B 118.51(14) . .
C6B C5B H5B 120.7 . .
C4B C5B H5B 120.7 . .
C5B C6B C7B 120.99(16) . .
C5B C6B C9B 119.97(14) . .
C7B C6B C9B 118.96(13) . .
C6B C7B C2B 120.27(13) . .
C6B C7B H7B 119.9 . .
C2B C7B H7B 119.9 . .
F1B C8B F3B 107.36(19) . .
F1B C8B F2B 105.89(16) . .
F3B C8B F2B 106.80(18) . .
F1B C8B C4B 112.02(15) . .
F3B C8B C4B 112.18(16) . .
F2B C8B C4B 112.20(16) . .
F6B C9B F5B 107.12(16) . .
F6B C9B F4B 106.87(15) . .
F5B C9B F4B 106.49(15) . .
F6B C9B C6B 112.18(13) . .
F5B C9B C6B 112.11(14) . .
F4B C9B C6B 111.72(17) . .
C15B C10B C11B 118.52(14) . .
C15B C10B C1B 123.55(13) . .
C11B C10B C1B 117.77(12) . .
C12B C11B C10B 120.64(13) . .
C12B C11B H11B 119.7 . .
C10B C11B H11B 119.7 . .
C11B C12B C13B 120.92(14) . .
C11B C12B C16B 120.05(13) . .
C13B C12B C16B 118.99(15) . .
C14B C13B C12B 118.50(15) . .
C14B C13B H13B 120.7 . .
C12B C13B H13B 120.7 . .
C13B C14B C15B 121.21(13) . .
C13B C14B C17B 121.22(14) . .
C15B C14B C17B 117.57(14) . .
C10B C15B C14B 120.20(14) . .
C10B C15B H15B 119.9 . .
C14B C15B H15B 119.9 . .
F9B C16B F7B 107.17(16) . .
F9B C16B F8B 107.66(17) . .
F7B C16B F8B 105.89(15) . .
F9B C16B C12B 112.14(14) . .
F7B C16B C12B 112.50(15) . .
F8B C16B C12B 111.13(16) . .
F12B C17B F11B 107.49(16) . .
F12B C17B F13B 106.33(14) . .
F11B C17B F13B 107.27(15) . .
F12B C17B C14B 111.74(15) . .
F11B C17B C14B 112.68(14) . .
F13B C17B C14B 111.01(15) . .
Si1B C18B H18D 109.5 . .
Si1B C18B H18E 109.5 . .
H18D C18B H18E 109.5 . .
Si1B C18B H18F 109.5 . .
H18D C18B H18F 109.5 . .
H18E C18B H18F 109.5 . .
Si1B C19B H19D 109.5 . .
Si1B C19B H19E 109.5 . .
H19D C19B H19E 109.5 . .
Si1B C19B H19F 109.5 . .
H19D C19B H19F 109.5 . .
H19E C19B H19F 109.5 . .
C22B C20B C21B 108.59(19) . .
C22B C20B C23B 112.16(19) . .
C21B C20B C23B 108.12(19) . .
C22B C20B Si1B 107.56(14) . .
C21B C20B Si1B 106.61(15) . .
C23B C20B Si1B 113.56(15) . .
C20B C21B H21D 109.5 . .
C20B C21B H21E 109.5 . .
H21D C21B H21E 109.5 . .
C20B C21B H21F 109.5 . .
H21D C21B H21F 109.5 . .
H21E C21B H21F 109.5 . .
C20B C22B H22A 109.5 . .
C20B C22B H22B 109.5 . .
H22A C22B H22B 109.5 . .
C20B C22B H22C 109.5 . .
H22A C22B H22C 109.5 . .
H22B C22B H22C 109.5 . .
C25B C23B C24B 108.1(2) . .
C25B C23B C20B 114.45(17) . .
C24B C23B C20B 112.8(2) . .
C25B C23B H23B 107.0 . .
C24B C23B H23B 107.0 . .
C20B C23B H23B 107.0 . .
C23B C24B H24D 109.5 . .
C23B C24B H24E 109.5 . .
H24D C24B H24E 109.5 . .
C23B C24B H24F 109.5 . .
H24D C24B H24F 109.5 . .
H24E C24B H24F 109.5 . .
C23B C25B H25A 109.5 . .
C23B C25B H25B 109.5 . .
H25A C25B H25B 109.5 . .
C23B C25B H25C 109.5 . .
H25A C25B H25C 109.5 . .
H25B C25B H25C 109.5 . .
N1B C26B C27B 101.82(15) . .
N1B C26B C1B 109.63(12) . .
C27B C26B C1B 117.91(14) . .
N1B C26B H26B 109.0 . .
C27B C26B H26B 109.0 . .
C1B C26B H26B 109.0 . .
C28B C27B C26B 103.63(14) . .
C28B C27B H27C 111.0 . .
C26B C27B H27C 111.0 . .
C28B C27B H27D 111.0 . .
C26B C27B H27D 111.0 . .
H27C C27B H27D 109.0 . .
F15B C28B F14B 104.38(15) . .
F15B C28B C29B 112.07(16) . .
F14B C28B C29B 110.61(15) . .
F15B C28B C27B 111.58(15) . .
F14B C28B C27B 111.64(14) . .
C29B C28B C27B 106.65(15) . .
N1B C29B C28B 102.46(15) . .
N1B C29B H29A 111.3 . .
C28B C29B H29A 111.3 . .
N1B C29B H29B 111.3 . .
C28B C29B H29B 111.3 . .
H29A C29B H29B 109.2 . .
C29A N1A C26A 108.95(14) . .
C29A N1A H1NA 109(2) . .
C26A N1A H1NA 110(2) . .
C29B N1B C26B 105.16(14) . .
C29B N1B H1NB 111(2) . .
C26B N1B H1NB 110(2) . .
C1A O1A Si1A 134.31(10) . .
C1B O1B Si1B 133.57(9) . .
O1B Si1B C19B 113.46(9) . .
O1B Si1B C18B 111.15(9) . .
C19B Si1B C18B 105.73(10) . .
O1B Si1B C20B 103.30(8) . .
C19B Si1B C20B 113.29(10) . .
C18B Si1B C20B 110.01(10) . .
O1A Si1A C19A 111.29(9) . .
O1A Si1A C18A 113.16(9) . .
C19A Si1A C18A 105.57(11) . .
O1A Si1A C20A 103.67(8) . .
C19A Si1A C20A 110.02(10) . .
C18A Si1A C20A 113.26(10) . .

loop_
_geom_bond_atom_site_label_1
_geom_bond_atom_site_label_2
_geom_bond_distance
_geom_bond_site_symmetry_2
C1A O1A 1.425(2) .
C1A C2A 1.529(2) .
C1A C10A 1.535(2) .
C1A C26A 1.550(2) .
C2A C3A 1.3930(19) .
C2A C7A 1.398(2) .
C3A C4A 1.397(2) .
C3A H3A 0.9500 .
C4A C5A 1.388(3) .
C4A C8A 1.503(2) .
C5A C6A 1.390(2) .
C5A H5A 0.9500 .
C6A C7A 1.390(2) .
C6A C9A 1.497(3) .
C7A H7A 0.9500 .
C8A F3A 1.334(2) .
C8A F1A 1.335(2) .
C8A F2A 1.341(2) .
C9A F5A 1.332(2) .
C9A F6A 1.343(2) .
C9A F4A 1.348(2) .
C10A C15A 1.3919(18) .
C10A C11A 1.399(2) .
C11A C12A 1.384(2) .
C11A H11A 0.9500 .
C12A C13A 1.399(2) .
C12A C16A 1.501(2) .
C13A C14A 1.382(2) .
C13A H13A 0.9500 .
C14A C15A 1.399(2) .
C14A C17A 1.502(2) .
C15A H15A 0.9500 .
C16A F9A 1.318(3) .
C16A F7A 1.347(3) .
C16A F8A 1.348(3) .
C17A F12A 1.335(2) .
C17A F11A 1.342(2) .
C17A F10A 1.345(2) .
C18A Si1A 1.867(2) .
C18A H18A 0.9800 .
C18A H18B 0.9800 .
C18A H18C 0.9800 .
C19A Si1A 1.8668(18) .
C19A H19A 0.9800 .
C19A H19B 0.9800 .
C19A H19C 0.9800 .
C20A C21A 1.540(3) .
C20A C22A 1.544(3) .
C20A C23A 1.556(3) .
C20A Si1A 1.8959(19) .
C21A H21A 0.9800 .
C21A H21B 0.9800 .
C21A H21C 0.9800 .
C22A H22D 0.9800 .
C22A H22E 0.9800 .
C22A H22F 0.9800 .
C23A C25A 1.534(3) .
C23A C24A 1.535(3) .
C23A H23A 1.0000 .
C24A H24A 0.9800 .
C24A H24B 0.9800 .
C24A H24C 0.9800 .
C25A H25D 0.9800 .
C25A H25E 0.9800 .
C25A H25F 0.9800 .
C26A N1A 1.487(2) .
C26A C27A 1.539(2) .
C26A H26A 1.0000 .
C27A C28A 1.506(3) .
C27A H27A 0.9900 .
C27A H27B 0.9900 .
C28A F13A 1.366(2) .
C28A F14A 1.3744(19) .
C28A C29A 1.512(3) .
C29A N1A 1.450(3) .
C29A H29C 0.9900 .
C29A H29D 0.9900 .
C1B O1B 1.435(2) .
C1B C2B 1.527(2) .
C1B C10B 1.527(2) .
C1B C26B 1.545(2) .
C2B C3B 1.3953(19) .
C2B C7B 1.397(2) .
C3B C4B 1.395(2) .
C3B H3B 0.9500 .
C4B C5B 1.388(3) .
C4B C8B 1.504(2) .
C5B C6B 1.388(2) .
C5B H5B 0.9500 .
C6B C7B 1.393(2) .
C6B C9B 1.502(2) .
C7B H7B 0.9500 .
C8B F1B 1.331(2) .
C8B F3B 1.331(2) .
C8B F2B 1.337(3) .
C9B F6B 1.336(2) .
C9B F5B 1.337(2) .
C9B F4B 1.338(2) .
C10B C15B 1.3931(18) .
C10B C11B 1.406(2) .
C11B C12B 1.383(2) .
C11B H11B 0.9500 .
C12B C13B 1.397(2) .
C12B C16B 1.504(2) .
C13B C14B 1.384(2) .
C13B H13B 0.9500 .
C14B C15B 1.399(2) .
C14B C17B 1.5037(19) .
C15B H15B 0.9500 .
C16B F9B 1.326(2) .
C16B F7B 1.340(2) .
C16B F8B 1.345(2) .
C17B F12B 1.335(2) .
C17B F11B 1.337(2) .
C17B F13B 1.343(2) .
C18B Si1B 1.8673(18) .
C18B H18D 0.9800 .
C18B H18E 0.9800 .
C18B H18F 0.9800 .
C19B Si1B 1.865(2) .
C19B H19D 0.9800 .
C19B H19E 0.9800 .
C19B H19F 0.9800 .
C20B C22B 1.538(3) .
C20B C21B 1.543(3) .
C20B C23B 1.556(3) .
C20B Si1B 1.902(2) .
C21B H21D 0.9800 .
C21B H21E 0.9800 .
C21B H21F 0.9800 .
C22B H22A 0.9800 .
C22B H22B 0.9800 .
C22B H22C 0.9800 .
C23B C25B 1.526(4) .
C23B C24B 1.543(3) .
C23B H23B 1.0000 .
C24B H24D 0.9800 .
C24B H24E 0.9800 .
C24B H24F 0.9800 .
C25B H25A 0.9800 .
C25B H25B 0.9800 .
C25B H25C 0.9800 .
C26B N1B 1.466(2) .
C26B C27B 1.531(3) .
C26B H26B 1.0000 .
C27B C28B 1.522(2) .
C27B H27C 0.9900 .
C27B H27D 0.9900 .
C28B F15B 1.361(2) .
C28B F14B 1.3710(18) .
C28B C29B 1.520(3) .
C29B N1B 1.462(2) .
C29B H29A 0.9900 .
C29B H29B 0.9900 .
N1A H1NA 0.91(3) .
N1B H1NB 0.83(3) .
O1A Si1A 1.6639(14) .
O1B Si1B 1.6671(14) .

loop_
_geom_torsion_atom_site_label_1
_geom_torsion_atom_site_label_2
_geom_torsion_atom_site_label_3
_geom_torsion_atom_site_label_4
_geom_torsion
_geom_torsion_site_symmetry_1
_geom_torsion_site_symmetry_2
_geom_torsion_site_symmetry_3
_geom_torsion_site_symmetry_4
O1A C1A C2A C3A 17.4(2) . . . .
C10A C1A C2A C3A 136.27(16) . . . .
C26A C1A C2A C3A -99.83(18) . . . .
O1A C1A C2A C7A -162.33(15) . . . .
C10A C1A C2A C7A -43.5(2) . . . .
C26A C1A C2A C7A 80.44(18) . . . .
C7A C2A C3A C4A -0.7(2) . . . .
C1A C2A C3A C4A 179.55(15) . . . .
C2A C3A C4A C5A 1.4(3) . . . .
C2A C3A C4A C8A -178.44(16) . . . .
C3A C4A C5A C6A -0.5(3) . . . .
C8A C4A C5A C6A 179.30(16) . . . .
C4A C5A C6A C7A -1.0(3) . . . .
C4A C5A C6A C9A 174.98(16) . . . .
C5A C6A C7A C2A 1.6(3) . . . .
C9A C6A C7A C2A -174.39(16) . . . .
C3A C2A C7A C6A -0.8(2) . . . .
C1A C2A C7A C6A 178.98(16) . . . .
C5A C4A C8A F3A 13.6(2) . . . .
C3A C4A C8A F3A -166.59(17) . . . .
C5A C4A C8A F1A 134.74(18) . . . .
C3A C4A C8A F1A -45.5(2) . . . .
C5A C4A C8A F2A -106.45(19) . . . .
C3A C4A C8A F2A 73.3(2) . . . .
C7A C6A C9A F5A -40.2(2) . . . .
C5A C6A C9A F5A 143.69(17) . . . .
C7A C6A C9A F6A -161.37(16) . . . .
C5A C6A C9A F6A 22.5(2) . . . .
C7A C6A C9A F4A 80.0(2) . . . .
C5A C6A C9A F4A -96.1(2) . . . .
O1A C1A C10A C15A -104.99(18) . . . .
C2A C1A C10A C15A 137.63(17) . . . .
C26A C1A C10A C15A 14.7(2) . . . .
O1A C1A C10A C11A 72.69(19) . . . .
C2A C1A C10A C11A -44.7(2) . . . .
C26A C1A C10A C11A -167.57(16) . . . .
C15A C10A C11A C12A 0.8(3) . . . .
C1A C10A C11A C12A -177.01(18) . . . .
C10A C11A C12A C13A -0.7(3) . . . .
C10A C11A C12A C16A -178.0(2) . . . .
C11A C12A C13A C14A 0.2(3) . . . .
C16A C12A C13A C14A 177.5(2) . . . .
C12A C13A C14A C15A 0.3(3) . . . .
C12A C13A C14A C17A -179.01(19) . . . .
C11A C10A C15A C14A -0.3(3) . . . .
C1A C10A C15A C14A 177.38(17) . . . .
C13A C14A C15A C10A -0.2(3) . . . .
C17A C14A C15A C10A 179.09(17) . . . .
C11A C12A C16A F9A 81.7(3) . . . .
C13A C12A C16A F9A -95.7(3) . . . .
C11A C12A C16A F7A -35.8(3) . . . .
C13A C12A C16A F7A 146.8(2) . . . .
C11A C12A C16A F8A -151.4(2) . . . .
C13A C12A C16A F8A 31.2(3) . . . .
C13A C14A C17A F12A 2.4(3) . . . .
C15A C14A C17A F12A -176.91(18) . . . .
C13A C14A C17A F11A -119.5(2) . . . .
C15A C14A C17A F11A 61.2(2) . . . .
C13A C14A C17A F10A 121.8(2) . . . .
C15A C14A C17A F10A -57.5(2) . . . .
C21A C20A C23A C25A -70.8(3) . . . .
C22A C20A C23A C25A 48.3(3) . . . .
Si1A C20A C23A C25A 170.26(17) . . . .
C21A C20A C23A C24A 164.1(2) . . . .
C22A C20A C23A C24A -76.8(3) . . . .
Si1A C20A C23A C24A 45.2(3) . . . .
O1A C1A C26A N1A -174.78(12) . . . .
C2A C1A C26A N1A -58.00(16) . . . .
C10A C1A C26A N1A 64.49(18) . . . .
O1A C1A C26A C27A -55.03(19) . . . .
C2A C1A C26A C27A 61.75(19) . . . .
C10A C1A C26A C27A -175.76(16) . . . .
N1A C26A C27A C28A -21.48(16) . . . .
C1A C26A C27A C28A -144.07(15) . . . .
C26A C27A C28A F13A 158.00(15) . . . .
C26A C27A C28A F14A -84.13(17) . . . .
C26A C27A C28A C29A 34.29(17) . . . .
F13A C28A C29A N1A -159.11(14) . . . .
F14A C28A C29A N1A 83.34(19) . . . .
C27A C28A C29A N1A -35.02(18) . . . .
O1B C1B C2B C3B -23.3(2) . . . .
C10B C1B C2B C3B -140.64(16) . . . .
C26B C1B C2B C3B 93.02(18) . . . .
O1B C1B C2B C7B 158.60(15) . . . .
C10B C1B C2B C7B 41.3(2) . . . .
C26B C1B C2B C7B -85.05(18) . . . .
C7B C2B C3B C4B 0.0(2) . . . .
C1B C2B C3B C4B -178.13(16) . . . .
C2B C3B C4B C5B 0.9(3) . . . .
C2B C3B C4B C8B -179.82(16) . . . .
C3B C4B C5B C6B -0.9(3) . . . .
C8B C4B C5B C6B 179.76(16) . . . .
C4B C5B C6B C7B 0.2(3) . . . .
C4B C5B C6B C9B -176.55(16) . . . .
C5B C6B C7B C2B 0.7(3) . . . .
C9B C6B C7B C2B 177.41(16) . . . .
C3B C2B C7B C6B -0.7(2) . . . .
C1B C2B C7B C6B 177.36(15) . . . .
C5B C4B C8B F1B 102.3(2) . . . .
C3B C4B C8B F1B -77.0(2) . . . .
C5B C4B C8B F3B -18.5(3) . . . .
C3B C4B C8B F3B 162.2(2) . . . .
C5B C4B C8B F2B -138.71(18) . . . .
C3B C4B C8B F2B 42.0(2) . . . .
C5B C6B C9B F6B -142.69(17) . . . .
C7B C6B C9B F6B 40.5(2) . . . .
C5B C6B C9B F5B -22.1(2) . . . .
C7B C6B C9B F5B 161.10(16) . . . .
C5B C6B C9B F4B 97.3(2) . . . .
C7B C6B C9B F4B -79.46(19) . . . .
O1B C1B C10B C15B 106.25(18) . . . .
C2B C1B C10B C15B -137.48(17) . . . .
C26B C1B C10B C15B -13.1(2) . . . .
O1B C1B C10B C11B -69.21(18) . . . .
C2B C1B C10B C11B 47.1(2) . . . .
C26B C1B C10B C11B 171.45(16) . . . .
C15B C10B C11B C12B -0.5(3) . . . .
C1B C10B C11B C12B 175.22(17) . . . .
C10B C11B C12B C13B -0.2(3) . . . .
C10B C11B C12B C16B 177.22(17) . . . .
C11B C12B C13B C14B 0.8(3) . . . .
C16B C12B C13B C14B -176.68(17) . . . .
C12B C13B C14B C15B -0.7(3) . . . .
C12B C13B C14B C17B 179.86(18) . . . .
C11B C10B C15B C14B 0.6(3) . . . .
C1B C10B C15B C14B -174.81(17) . . . .
C13B C14B C15B C10B 0.0(3) . . . .
C17B C14B C15B C10B 179.45(17) . . . .
C11B C12B C16B F9B 146.96(18) . . . .
C13B C12B C16B F9B -35.5(2) . . . .
C11B C12B C16B F7B 26.1(3) . . . .
C13B C12B C16B F7B -156.42(18) . . . .
C11B C12B C16B F8B -92.5(2) . . . .
C13B C12B C16B F8B 85.0(2) . . . .
C13B C14B C17B F12B 115.39(19) . . . .
C15B C14B C17B F12B -64.1(2) . . . .
C13B C14B C17B F11B -5.8(3) . . . .
C15B C14B C17B F11B 174.75(17) . . . .
C13B C14B C17B F13B -126.10(19) . . . .
C15B C14B C17B F13B 54.4(2) . . . .
C22B C20B C23B C25B 73.5(3) . . . .
C21B C20B C23B C25B -166.8(2) . . . .
Si1B C20B C23B C25B -48.7(3) . . . .
C22B C20B C23B C24B -50.6(3) . . . .
C21B C20B C23B C24B 69.1(3) . . . .
Si1B C20B C23B C24B -172.79(18) . . . .
O1B C1B C26B N1B 54.95(17) . . . .
C2B C1B C26B N1B -60.86(18) . . . .
C10B C1B C26B N1B 174.77(15) . . . .
O1B C1B C26B C27B 170.74(13) . . . .
C2B C1B C26B C27B 54.93(17) . . . .
C10B C1B C26B C27B -69.45(19) . . . .
N1B C26B C27B C28B -31.10(14) . . . .
C1B C26B C27B C28B -151.05(13) . . . .
C26B C27B C28B F15B 129.58(15) . . . .
C26B C27B C28B F14B -114.04(15) . . . .
C26B C27B C28B C29B 6.90(17) . . . .
F15B C28B C29B N1B -102.42(17) . . . .
F14B C28B C29B N1B 141.55(15) . . . .
C27B C28B C29B N1B 19.96(19) . . . .
C28A C29A N1A C26A 21.19(19) . . . .
C27A C26A N1A C29A 0.25(17) . . . .
C1A C26A N1A C29A 124.09(15) . . . .
C28B C29B N1B C26B -41.00(19) . . . .
C27B C26B N1B C29B 45.64(17) . . . .
C1B C26B N1B C29B 171.26(16) . . . .
C2A C1A O1A Si1A 160.83(12) . . . .
C10A C1A O1A Si1A 41.92(18) . . . .
C26A C1A O1A Si1A -80.35(17) . . . .
C2B C1B O1B Si1B -166.37(12) . . . .
C10B C1B O1B Si1B -47.77(17) . . . .
C26B C1B O1B Si1B 75.43(17) . . . .
C1B O1B Si1B C19B 66.57(16) . . . .
C1B O1B Si1B C18B -52.43(18) . . . .
C1B O1B Si1B C20B -170.37(14) . . . .
C1A O1A Si1A C19A 56.88(18) . . . .
C1A O1A Si1A C18A -61.80(17) . . . .
C1A O1A Si1A C20A 175.10(14) . . . .
C21A C20A Si1A O1A -74.31(15) . . . .
C22A C20A Si1A O1A 169.90(15) . . . .
C23A C20A Si1A O1A 45.57(17) . . . .
C21A C20A Si1A C19A 44.78(18) . . . .
C22A C20A Si1A C19A -71.00(18) . . . .
C23A C20A Si1A C19A 164.66(16) . . . .
C21A C20A Si1A C18A 162.66(15) . . . .
C22A C20A Si1A C18A 46.87(18) . . . .
C23A C20A Si1A C18A -77.47(18) . . . .
